data_1512174
loop_
_publ_author_name
'Murugavel, Govindarasu'
'Punniyamurthy, Tharmalingam'

_publ_section_title
;
 Novel copper-catalyzed multicomponent cascade synthesis of iminocoumarin
 aryl methyl ethers.
;
_journal_issue 15
_journal_name_full 'Organic letters'
_journal_page_first 3828
_journal_page_last 3831
_journal_paper_doi 10.1021/ol4014359
_journal_volume 15
_journal_year 2013
_chemical_formula_moiety 'C24 H21 N O5 S'
_chemical_formula_sum 'C24 H21 N O5 S'
_chemical_formula_weight 435.48
_chemical_name_systematic
; 
 ? 
;
_space_group_IT_number 14
_symmetry_cell_setting monoclinic
_symmetry_space_group_name_Hall '-P 2ybc'
_symmetry_space_group_name_H-M 'P 1 21/c 1'
_atom_sites_solution_hydrogens geom
_atom_sites_solution_primary direct
_atom_sites_solution_secondary difmap
_audit_creation_method SHELXL-97
_cell_angle_alpha 90.00
_cell_angle_beta 91.176(9)
_cell_angle_gamma 90.00
_cell_formula_units_Z 4
_cell_length_a 9.2829(9)
_cell_length_b 11.1520(11)
_cell_length_c 20.559(2)
_cell_measurement_temperature 293(2)
_cell_volume 2127.9(4)
_computing_cell_refinement 'Bruker SMART'
_computing_data_collection 'Bruker SMART'
_computing_data_reduction 'Bruker SAINT'
_computing_molecular_graphics 'Bruker SHELXTL'
_computing_publication_material 'Bruker SHELXTL'
_computing_structure_refinement 'SHELXL-97 (Sheldrick, 1997)'
_computing_structure_solution 'SHELXS-97 (Sheldrick, 1990)'
_diffrn_ambient_temperature 293(2)
_diffrn_measured_fraction_theta_full 0.997
_diffrn_measured_fraction_theta_max 0.997
_diffrn_measurement_device_type 'CCD area detector'
_diffrn_measurement_method 'phi and omega scans'
_diffrn_radiation_monochromator graphite
_diffrn_radiation_source 'fine-focus sealed tube'
_diffrn_radiation_type MoK\a
_diffrn_radiation_wavelength 0.71073
_diffrn_reflns_av_R_equivalents 0.0358
_diffrn_reflns_av_sigmaI/netI 0.0573
_diffrn_reflns_limit_h_max 11
_diffrn_reflns_limit_h_min -11
_diffrn_reflns_limit_k_max 12
_diffrn_reflns_limit_k_min -13
_diffrn_reflns_limit_l_max 25
_diffrn_reflns_limit_l_min -25
_diffrn_reflns_number 9832
_diffrn_reflns_theta_full 26.00
_diffrn_reflns_theta_max 26.00
_diffrn_reflns_theta_min 2.86
_exptl_absorpt_coefficient_mu 0.189
_exptl_absorpt_correction_T_max 0.963
_exptl_absorpt_correction_T_min 0.951
_exptl_absorpt_correction_type multi-scan
_exptl_absorpt_process_details SADBS
_exptl_crystal_colour yellow
_exptl_crystal_density_diffrn 1.359
_exptl_crystal_density_method 'not measured'
_exptl_crystal_description needle
_exptl_crystal_F_000 912
_exptl_crystal_size_max 0.44
_exptl_crystal_size_mid 0.22
_exptl_crystal_size_min 0.20
_refine_diff_density_max 0.182
_refine_diff_density_min -0.375
_refine_diff_density_rms 0.042
_refine_ls_extinction_method none
_refine_ls_goodness_of_fit_ref 1.031
_refine_ls_hydrogen_treatment constr
_refine_ls_matrix_type full
_refine_ls_number_parameters 282
_refine_ls_number_reflns 4168
_refine_ls_number_restraints 0
_refine_ls_restrained_S_all 1.031
_refine_ls_R_factor_all 0.0710
_refine_ls_R_factor_gt 0.0463
_refine_ls_shift/su_max 0.001
_refine_ls_shift/su_mean 0.000
_refine_ls_structure_factor_coef Fsqd
_refine_ls_weighting_details 'calc w=1/[\s^2^(Fo^2^)+(0.0424P)^2^+0.2244P] where P=(Fo^2^+2Fc^2^)/3'
_refine_ls_weighting_scheme calc
_refine_ls_wR_factor_gt 0.1029
_refine_ls_wR_factor_ref 0.1183
_reflns_number_gt 3003
_reflns_number_total 4168
_reflns_threshold_expression >2sigma(I)
_cod_data_source_file ol4014359_si_002.cif
_cod_data_source_block gm_139_1
_cod_database_code 1512174

loop_
_symmetry_equiv_pos_as_xyz
'x, y, z'
'-x, y+1/2, -z+1/2'
'-x, -y, -z'
'x, -y-1/2, z-1/2'

loop_
_atom_site_label
_atom_site_type_symbol
_atom_site_fract_x
_atom_site_fract_y
_atom_site_fract_z
_atom_site_U_iso_or_equiv
_atom_site_adp_type
_atom_site_occupancy
_atom_site_symmetry_multiplicity
_atom_site_calc_flag
_atom_site_refinement_flags
S1 S 1.11671(6) 0.67831(5) 0.26475(3) 0.03776(18) Uani 1 1 d .
O1 O 1.19307(17) 0.76417(14) 0.22676(8) 0.0504(4) Uani 1 1 d .
O2 O 1.17596(16) 0.55970(13) 0.27116(8) 0.0486(4) Uani 1 1 d .
O4 O 0.94909(16) 0.59699(12) 0.37270(7) 0.0412(4) Uani 1 1 d .
O3 O 1.12495(17) 0.89666(14) 0.51997(7) 0.0501(4) Uani 1 1 d .
O5 O 1.4717(2) 1.27396(18) 0.59963(9) 0.0717(6) Uani 1 1 d .
N1 N 1.10455(19) 0.74173(16) 0.33627(9) 0.0389(5) Uani 1 1 d .
C1 C 0.9403(2) 0.66688(19) 0.23142(10) 0.0358(5) Uani 1 1 d .
C12 C 1.2117(2) 0.99204(19) 0.53739(10) 0.0378(5) Uani 1 1 d .
C16 C 1.0301(2) 0.69605(19) 0.38299(11) 0.0355(5) Uani 1 1 d .
C13 C 1.2074(2) 1.0270(2) 0.60174(10) 0.0415(5) Uani 1 1 d .
H13 H 1.1474 0.9869 0.6301 0.050 Uiso 1 1 calc R
C9 C 1.3816(3) 1.1812(2) 0.58269(11) 0.0456(6) Uani 1 1 d .
C20 C 0.8639(2) 0.5493(2) 0.42114(11) 0.0396(5) Uani 1 1 d .
C4 C 0.6593(2) 0.6521(2) 0.18205(11) 0.0455(6) Uani 1 1 d .
C3 C 0.7365(3) 0.5500(2) 0.19862(12) 0.0506(6) Uani 1 1 d .
H3 H 0.6938 0.4753 0.1927 0.061 Uiso 1 1 calc R
C17 C 1.0334(2) 0.75137(19) 0.44666(10) 0.0375(5) Uani 1 1 d .
C2 C 0.8751(2) 0.5566(2) 0.22367(11) 0.0445(6) Uani 1 1 d .
H2 H 0.9244 0.4870 0.2353 0.053 Uiso 1 1 calc R
C19 C 0.8631(2) 0.6019(2) 0.48250(11) 0.0410(5) Uani 1 1 d .
C6 C 0.8671(3) 0.7702(2) 0.21354(11) 0.0460(6) Uani 1 1 d .
H6 H 0.9116 0.8446 0.2177 0.055 Uiso 1 1 calc R
C8 C 1.1318(2) 0.8567(2) 0.45461(11) 0.0425(6) Uani 1 1 d .
H8A H 1.2297 0.8338 0.4446 0.051 Uiso 1 1 calc R
H8B H 1.1021 0.9205 0.4252 0.051 Uiso 1 1 calc R
C14 C 1.2917(2) 1.1214(2) 0.62452(11) 0.0451(6) Uani 1 1 d .
H14 H 1.2878 1.1444 0.6679 0.054 Uiso 1 1 calc R
C18 C 0.9526(2) 0.7051(2) 0.49372(11) 0.0433(6) Uani 1 1 d .
H18 H 0.9546 0.7407 0.5346 0.052 Uiso 1 1 calc R
C11 C 1.2999(3) 1.0532(2) 0.49568(11) 0.0507(6) Uani 1 1 d .
H11 H 1.3028 1.0313 0.4521 0.061 Uiso 1 1 calc R
C22 C 0.6982(3) 0.4003(2) 0.45247(14) 0.0626(8) Uani 1 1 d .
H22 H 0.6430 0.3327 0.4429 0.075 Uiso 1 1 calc R
C10 C 1.3839(3) 1.1467(2) 0.51850(12) 0.0568(7) Uani 1 1 d .
H10 H 1.4432 1.1872 0.4900 0.068 Uiso 1 1 calc R
C21 C 0.7842(3) 0.4485(2) 0.40550(12) 0.0527(7) Uani 1 1 d .
H21 H 0.7886 0.4141 0.3644 0.063 Uiso 1 1 calc R
C5 C 0.7276(3) 0.7619(2) 0.18954(12) 0.0521(6) Uani 1 1 d .
H5 H 0.6783 0.8316 0.1781 0.062 Uiso 1 1 calc R
C24 C 0.7745(3) 0.5497(2) 0.52866(12) 0.0551(7) Uani 1 1 d .
H24 H 0.7709 0.5826 0.5702 0.066 Uiso 1 1 calc R
C7 C 0.5052(3) 0.6444(3) 0.15890(14) 0.0713(8) Uani 1 1 d .
H7A H 0.4658 0.7237 0.1549 0.107 Uiso 1 1 calc R
H7B H 0.4506 0.5994 0.1897 0.107 Uiso 1 1 calc R
H7C H 0.5006 0.6051 0.1174 0.107 Uiso 1 1 calc R
C23 C 0.6927(3) 0.4507(2) 0.51378(14) 0.0632(8) Uani 1 1 d .
H23 H 0.6335 0.4175 0.5450 0.076 Uiso 1 1 calc R
C15 C 1.4762(3) 1.3112(3) 0.66546(13) 0.0736(9) Uani 1 1 d .
H15A H 1.3816 1.3353 0.6782 0.110 Uiso 1 1 calc R
H15B H 1.5414 1.3775 0.6704 0.110 Uiso 1 1 calc R
H15C H 1.5086 1.2459 0.6925 0.110 Uiso 1 1 calc R

loop_
_atom_site_aniso_label
_atom_site_aniso_U_11
_atom_site_aniso_U_22
_atom_site_aniso_U_33
_atom_site_aniso_U_23
_atom_site_aniso_U_13
_atom_site_aniso_U_12
S1 0.0396(3) 0.0359(3) 0.0379(3) -0.0021(3) 0.0052(2) -0.0021(2)
O1 0.0525(10) 0.0514(10) 0.0480(10) 0.0044(8) 0.0157(8) -0.0108(8)
O2 0.0478(10) 0.0379(9) 0.0601(11) -0.0032(8) 0.0000(8) 0.0058(7)
O4 0.0499(9) 0.0389(9) 0.0349(9) -0.0028(7) 0.0006(7) -0.0121(7)
O3 0.0625(11) 0.0504(10) 0.0375(9) -0.0101(8) 0.0047(8) -0.0215(8)
O5 0.0813(14) 0.0841(14) 0.0500(11) -0.0209(10) 0.0117(10) -0.0469(11)
N1 0.0424(10) 0.0381(11) 0.0362(10) -0.0024(9) 0.0024(9) -0.0077(8)
C1 0.0414(12) 0.0353(12) 0.0309(11) -0.0017(10) 0.0035(9) -0.0004(10)
C12 0.0409(13) 0.0371(13) 0.0355(12) -0.0046(11) 0.0001(10) -0.0057(10)
C16 0.0342(11) 0.0328(12) 0.0393(13) -0.0023(10) -0.0032(10) -0.0024(9)
C13 0.0438(13) 0.0464(14) 0.0345(12) 0.0014(11) 0.0040(10) -0.0065(10)
C9 0.0473(14) 0.0476(15) 0.0418(14) -0.0100(12) 0.0014(11) -0.0137(11)
C20 0.0387(12) 0.0399(13) 0.0403(13) 0.0035(11) 0.0015(10) -0.0041(10)
C4 0.0431(13) 0.0622(17) 0.0312(12) -0.0035(12) 0.0001(10) 0.0018(12)
C3 0.0542(15) 0.0465(15) 0.0509(15) -0.0082(13) -0.0042(12) -0.0111(12)
C17 0.0389(12) 0.0371(13) 0.0366(12) -0.0030(10) -0.0012(10) -0.0019(9)
C2 0.0517(14) 0.0341(13) 0.0474(14) -0.0030(11) -0.0047(12) 0.0023(10)
C19 0.0430(13) 0.0409(14) 0.0393(13) -0.0009(11) 0.0030(10) -0.0016(10)
C6 0.0529(15) 0.0362(13) 0.0489(14) 0.0036(11) 0.0023(12) -0.0018(11)
C8 0.0476(13) 0.0435(14) 0.0363(13) -0.0056(11) 0.0024(11) -0.0068(10)
C14 0.0488(14) 0.0531(15) 0.0335(13) -0.0067(12) 0.0019(11) -0.0046(11)
C18 0.0487(14) 0.0436(14) 0.0376(13) -0.0069(11) 0.0012(11) -0.0016(11)
C11 0.0600(16) 0.0590(16) 0.0335(13) -0.0128(12) 0.0114(11) -0.0199(12)
C22 0.0669(18) 0.0568(17) 0.0641(18) 0.0026(15) 0.0038(15) -0.0270(14)
C10 0.0640(17) 0.0649(18) 0.0424(15) -0.0103(13) 0.0183(13) -0.0261(13)
C21 0.0609(16) 0.0491(15) 0.0479(15) -0.0034(13) -0.0022(12) -0.0174(12)
C5 0.0572(16) 0.0523(16) 0.0467(15) 0.0095(13) 0.0004(12) 0.0148(12)
C24 0.0619(16) 0.0586(17) 0.0455(15) -0.0028(13) 0.0148(13) -0.0095(13)
C7 0.0521(17) 0.104(2) 0.0574(18) -0.0062(17) -0.0054(14) 0.0008(16)
C23 0.0656(18) 0.0634(18) 0.0612(18) 0.0075(15) 0.0168(14) -0.0188(14)
C15 0.087(2) 0.080(2) 0.0535(17) -0.0214(16) -0.0022(16) -0.0326(17)

loop_
_atom_type_symbol
_atom_type_description
_atom_type_scat_dispersion_real
_atom_type_scat_dispersion_imag
_atom_type_scat_source
C C 0.0033 0.0016 'International Tables Vol C Tables 4.2.6.8 and 6.1.1.4'
H H 0.0000 0.0000 'International Tables Vol C Tables 4.2.6.8 and 6.1.1.4'
N N 0.0061 0.0033 'International Tables Vol C Tables 4.2.6.8 and 6.1.1.4'
O O 0.0106 0.0060 'International Tables Vol C Tables 4.2.6.8 and 6.1.1.4'
S S 0.1246 0.1234 'International Tables Vol C Tables 4.2.6.8 and 6.1.1.4'

loop_
_geom_angle_atom_site_label_1
_geom_angle_atom_site_label_2
_geom_angle_atom_site_label_3
_geom_angle
O1 S1 O2 118.19(10)
O1 S1 N1 104.17(9)
O2 S1 N1 110.39(10)
O1 S1 C1 107.57(10)
O2 S1 C1 108.60(10)
N1 S1 C1 107.39(10)
C16 O4 C20 121.58(17)
C12 O3 C8 116.86(17)
C9 O5 C15 118.03(19)
C16 N1 S1 122.83(15)
C2 C1 C6 120.0(2)
C2 C1 S1 120.68(17)
C6 C1 S1 119.27(17)
O3 C12 C11 124.89(19)
O3 C12 C13 116.06(19)
C11 C12 C13 119.0(2)
N1 C16 O4 120.53(19)
N1 C16 C17 120.00(19)
O4 C16 C17 119.47(19)
C12 C13 C14 120.7(2)
O5 C9 C10 115.7(2)
O5 C9 C14 125.4(2)
C10 C9 C14 118.9(2)
C21 C20 O4 117.1(2)
C21 C20 C19 122.8(2)
O4 C20 C19 120.15(19)
C3 C4 C5 117.8(2)
C3 C4 C7 121.1(2)
C5 C4 C7 121.1(2)
C2 C3 C4 121.5(2)
C18 C17 C16 119.2(2)
C18 C17 C8 125.0(2)
C16 C17 C8 115.83(19)
C3 C2 C1 119.6(2)
C20 C19 C24 117.1(2)
C20 C19 C18 118.0(2)
C24 C19 C18 124.9(2)
C5 C6 C1 119.4(2)
O3 C8 C17 108.15(18)
C9 C14 C13 120.0(2)
C17 C18 C19 121.6(2)
C12 C11 C10 120.1(2)
C21 C22 C23 120.9(2)
C9 C10 C11 121.2(2)
C22 C21 C20 118.1(2)
C6 C5 C4 121.6(2)
C23 C24 C19 121.0(2)
C24 C23 C22 120.0(2)

loop_
_geom_bond_atom_site_label_1
_geom_bond_atom_site_label_2
_geom_bond_distance
S1 O1 1.4325(15)
S1 O2 1.4375(15)
S1 N1 1.6377(18)
S1 C1 1.767(2)
O4 C16 1.351(2)
O4 C20 1.390(2)
O3 C12 1.377(2)
O3 C8 1.418(2)
O5 C9 1.371(3)
O5 C15 1.415(3)
N1 C16 1.299(3)
C1 C2 1.378(3)
C1 C6 1.383(3)
C12 C11 1.378(3)
C12 C13 1.381(3)
C16 C17 1.447(3)
C13 C14 1.387(3)
C9 C10 1.375(3)
C9 C14 1.382(3)
C20 C21 1.380(3)
C20 C19 1.391(3)
C4 C3 1.384(3)
C4 C5 1.386(3)
C4 C7 1.501(3)
C3 C2 1.378(3)
C17 C18 1.340(3)
C17 C8 1.495(3)
C19 C24 1.396(3)
C19 C18 1.435(3)
C6 C5 1.379(3)
C11 C10 1.378(3)
C22 C21 1.375(3)
C22 C23 1.382(4)
C24 C23 1.371(3)
